data_7204268
loop_
_publ_author_name
'Yen-Ling Tan'
'Andrew J. P. White'
'David A. Widdowson'
'Ren\'e Wilhelm'
'David J. Williams'

_publ_section_title
;
 Dilithiation of arenetricarbonylchromium(0) complexes with
 enantioselective quench: application to chiral biaryl synthesis
;
_journal_issue 24
_journal_name_full 'J. Chem. Soc., Perkin Trans. 1'
_journal_page_first 3269
_journal_page_last 3280
_journal_paper_doi 10.1039/b108807f
_journal_year 2001
_chemical_formula_sum 'C12 H10 Cr O6'
_chemical_formula_weight 302.20
_chemical_name_systematic
; 
? 
;
_space_group_IT_number 4
_symmetry_cell_setting monoclinic
_symmetry_space_group_name_Hall 'P 2yb'
_symmetry_space_group_name_H-M 'P 1 21 1'
_atom_sites_solution_hydrogens geom
_atom_sites_solution_primary direct
_atom_sites_solution_secondary difmap
_audit_creation_method SHELXL
_cell_angle_alpha 90.00
_cell_angle_beta 106.179(6)
_cell_angle_gamma 90.00
_cell_formula_units_Z 2
_cell_length_a 6.6813(6)
_cell_length_b 13.750(2)
_cell_length_c 7.4108(6)
_cell_measurement_reflns_used 21
_cell_measurement_temperature 293(2)
_cell_measurement_theta_max 12.99
_cell_measurement_theta_min 4.83
_cell_volume 653.85(13)
_computing_cell_refinement 'Siemens XSCANS'
_computing_data_collection 'Siemens XSCANS'
_computing_data_reduction 'Siemens SHELXTL'
_computing_molecular_graphics 'Siemens SHELXTL'
_computing_publication_material 'Siemens SHELXTL'
_computing_structure_refinement 'SHELXL-93 (Sheldrick, 1993)'
_computing_structure_solution 'SHELXS-86 (Sheldrick, 1990)'
_diffrn_ambient_temperature 293(2)
_diffrn_measurement_device 'Siemens P4'
_diffrn_measurement_method '\w scans'
_diffrn_radiation_monochromator graphite
_diffrn_radiation_source 'fine-focus sealed tube'
_diffrn_radiation_type MoK\a
_diffrn_radiation_wavelength 0.71073
_diffrn_reflns_av_R_equivalents 0.0379
_diffrn_reflns_av_sigmaI/netI 0.0574
_diffrn_reflns_limit_h_max 8
_diffrn_reflns_limit_h_min 0
_diffrn_reflns_limit_k_max 17
_diffrn_reflns_limit_k_min 0
_diffrn_reflns_limit_l_max 9
_diffrn_reflns_limit_l_min -9
_diffrn_reflns_number 1685
_diffrn_reflns_theta_max 27.50
_diffrn_reflns_theta_min 2.86
_diffrn_standards_decay_% 6.54
_diffrn_standards_interval_count 97
_diffrn_standards_number 3
_exptl_absorpt_coefficient_mu 0.893
_exptl_absorpt_correction_T_max 0.7766
_exptl_absorpt_correction_T_min 0.6738
_exptl_absorpt_correction_type Ellipsoidal
_exptl_crystal_colour Orange
_exptl_crystal_density_diffrn 1.535
_exptl_crystal_description blocks
_exptl_crystal_F_000 308
_exptl_crystal_size_max 0.60
_exptl_crystal_size_mid 0.33
_exptl_crystal_size_min 0.27
_refine_diff_density_max 0.226
_refine_diff_density_min -0.240
_refine_diff_density_rms 0.056
_refine_ls_abs_structure_details 'Flack H D (1983), Acta Cryst. A39, 876-881'
_refine_ls_abs_structure_Flack 0.05(4)
_refine_ls_extinction_coef 0.0021(32)
_refine_ls_extinction_expression Fc^*^=kFc[1+0.001xFc^2^\l^3^/sin(2\q)]^-1/4^
_refine_ls_extinction_method SHELXL
_refine_ls_goodness_of_fit_all 1.043
_refine_ls_goodness_of_fit_obs 1.056
_refine_ls_matrix_type full
_refine_ls_number_parameters 173
_refine_ls_number_reflns 1517
_refine_ls_number_restraints 1
_refine_ls_restrained_S_all 1.065
_refine_ls_restrained_S_obs 1.055
_refine_ls_R_factor_all 0.0498
_refine_ls_R_factor_obs 0.0396
_refine_ls_shift/esd_max 0.000
_refine_ls_shift/esd_mean 0.000
_refine_ls_structure_factor_coef Fsqd
_refine_ls_weighting_details 'w=1/[\s^2^(Fo^2^)+(0.0313P)^2^+0.0000P] where P=(Fo^2^+2Fc^2^)/3'
_refine_ls_weighting_scheme calc
_refine_ls_wR_factor_all 0.0972
_refine_ls_wR_factor_obs 0.0900
_reflns_number_observed 1367
_reflns_number_total 1559
_reflns_observed_criterion >2sigma(I)
_cod_data_source_file b108807f.txt
_cod_data_source_block DW9905
_cod_depositor_comments
;
The following automatic conversions were performed:
'_symmetry_cell_setting' value 'Monoclinic' changed to 'monoclinic'
according to '/home/saulius/struct/CIF-dictionaries/cif_core.dic'
dictionary named 'cif_core.dic' version 2.4.1 from 2010-06-29.

Automatic conversion script
Id: cif_fix_enum 1527 2010-12-29 10:47:43Z saulius 

The following automatic conversions were performed:

'_refine_ls_weighting_scheme' value 'calc
w=1/[\s^2^(Fo^2^)+(0.0313P)^2^+0.0000P] where P=(Fo^2^+2Fc^2^)/3' was
changed to 'calc'. New tag '_refine_ls_weighting_details' was
created. The value of the new tag was set to
'w=1/[\s^2^(Fo^2^)+(0.0313P)^2^+0.0000P] where P=(Fo^2^+2Fc^2^)/3'.

Automatic conversion script
Id: cif_fix_values 3143 2015-03-26 13:38:13Z robertas 
;
_cod_original_cell_volume 653.85(11)
_cod_original_sg_symbol_H-M P2(1)
_cod_original_formula_sum 'C12 H10 O6 Cr'
_cod_database_code 7204268

loop_
_symmetry_equiv_pos_as_xyz
'x, y, z'
'-x, y+1/2, -z'

loop_
_atom_site_aniso_label
_atom_site_aniso_U_11
_atom_site_aniso_U_22
_atom_site_aniso_U_33
_atom_site_aniso_U_23
_atom_site_aniso_U_13
_atom_site_aniso_U_12
Cr 0.0379(3) 0.0425(3) 0.0384(3) 0.0032(4) 0.0078(2) -0.0087(4)
C1 0.037(2) 0.028(2) 0.045(2) 0.001(2) 0.009(2) -0.001(2)
C2 0.038(2) 0.030(2) 0.052(3) 0.000(2) 0.010(2) 0.001(2)
C3 0.062(3) 0.037(2) 0.059(3) -0.008(2) 0.026(3) -0.003(2)
C4 0.063(3) 0.058(3) 0.043(2) -0.010(3) 0.020(2) -0.013(4)
C5 0.051(3) 0.054(3) 0.039(2) 0.010(2) 0.008(2) -0.011(2)
C6 0.044(2) 0.035(2) 0.048(2) 0.009(2) 0.007(2) -0.001(2)
O7 0.053(2) 0.037(2) 0.042(2) -0.0014(14) 0.002(2) -0.002(2)
C8 0.061(3) 0.039(2) 0.049(2) -0.005(2) 0.012(2) 0.004(2)
O9 0.073(3) 0.037(2) 0.054(2) -0.002(2) 0.001(2) -0.003(2)
C10 0.072(4) 0.058(4) 0.082(4) -0.004(3) 0.012(3) -0.017(3)
C11 0.055(3) 0.038(2) 0.062(3) 0.005(2) 0.012(3) 0.004(2)
O11 0.083(3) 0.040(2) 0.098(4) 0.014(2) 0.029(3) 0.015(2)
C12 0.042(2) 0.059(4) 0.054(2) 0.003(3) 0.016(2) -0.005(3)
O12 0.081(3) 0.101(5) 0.062(2) -0.008(2) 0.034(2) -0.003(3)
C13 0.090(5) 0.075(5) 0.075(4) -0.015(4) 0.037(4) -0.044(4)
O13 0.184(8) 0.094(5) 0.175(8) -0.046(5) 0.099(7) -0.088(6)
C14 0.043(3) 0.162(9) 0.077(4) 0.059(5) 0.002(3) -0.021(4)
O14 0.046(3) 0.267(11) 0.141(6) 0.125(7) -0.004(3) -0.004(5)

loop_
_atom_site_label
_atom_site_type_symbol
_atom_site_fract_x
_atom_site_fract_y
_atom_site_fract_z
_atom_site_U_iso_or_equiv
_atom_site_thermal_displace_type
_atom_site_occupancy
_atom_site_calc_flag
_atom_site_refinement_flags
_atom_site_disorder_group
Cr Cr 0.19615(11) -0.00579(5) 0.02503(9) 0.0402(2) Uani 1 d . .
C1 C 0.4973(7) 0.0654(3) 0.1889(7) 0.0370(9) Uani 1 d . .
C2 C 0.5320(8) -0.0348(3) 0.1569(8) 0.0407(10) Uani 1 d . .
C3 C 0.4737(10) -0.0705(4) -0.0311(8) 0.0510(12) Uani 1 d . .
H3A H 0.4973(10) -0.1354(4) -0.0534(8) 0.061 Uiso 1 calc R .
C4 C 0.3827(8) -0.0103(6) -0.1810(6) 0.0535(12) Uani 1 d . .
H4A H 0.3512(8) -0.0341(6) -0.3031(6) 0.064 Uiso 1 calc R .
C5 C 0.3380(8) 0.0864(4) -0.1482(7) 0.0485(11) Uani 1 d . .
H5A H 0.2690(8) 0.1254(4) -0.2489(7) 0.058 Uiso 1 calc R .
C6 C 0.3961(8) 0.1260(4) 0.0356(7) 0.0432(10) Uani 1 d . .
H6A H 0.3684(8) 0.1908(4) 0.0555(7) 0.052 Uiso 1 calc R .
O7 O 0.5577(6) 0.0939(3) 0.3705(5) 0.0462(8) Uani 1 d . .
C8 C 0.5059(10) 0.1898(4) 0.4155(8) 0.0501(12) Uani 1 d . .
H8A H 0.3590(10) 0.2011(4) 0.3560(8) 0.060 Uiso 1 calc R .
H8B H 0.5283(10) 0.1943(4) 0.5503(8) 0.060 Uiso 1 calc R .
O9 O 0.6206(7) 0.2619(3) 0.3595(6) 0.0581(10) Uani 1 d . .
C10 C 0.8356(11) 0.2624(5) 0.4668(11) 0.072(2) Uani 1 d . .
H10A H 0.9076(11) 0.3135(5) 0.4224(11) 0.109 Uiso 1 calc R .
H10B H 0.8979(11) 0.2010(5) 0.4527(11) 0.109 Uiso 1 calc R .
H10C H 0.8452(11) 0.2730(5) 0.5969(11) 0.109 Uiso 1 calc R .
C11 C 0.6213(10) -0.1022(4) 0.3152(9) 0.0527(13) Uani 1 d . .
H11A H 0.6420(10) -0.0796(4) 0.4372(9) 0.063 Uiso 1 calc R .
O11 O 0.6679(9) -0.1845(3) 0.2928(8) 0.0727(14) Uani 1 d . .
C12 C 0.1063(8) 0.0097(5) 0.2362(7) 0.0514(14) Uani 1 d . .
O12 O 0.0509(8) 0.0215(4) 0.3688(6) 0.078(2) Uani 1 d . .
C13 C 0.0709(14) -0.1271(6) -0.0102(11) 0.077(2) Uani 1 d . .
O13 O -0.0163(16) -0.1994(6) -0.0366(14) 0.141(4) Uani 1 d . .
C14 C -0.0496(11) 0.0456(8) -0.1147(11) 0.097(3) Uani 1 d . .
O14 O -0.2039(9) 0.0782(8) -0.2079(11) 0.158(4) Uani 1 d . .

loop_
_atom_type_symbol
_atom_type_description
_atom_type_scat_dispersion_real
_atom_type_scat_dispersion_imag
_atom_type_scat_source
C C 0.0033 0.0016 'International Tables Vol C Tables 4.2.6.8 and 6.1.1.4'
H H 0.0000 0.0000 'International Tables Vol C Tables 4.2.6.8 and 6.1.1.4'
O O 0.0106 0.0060 'International Tables Vol C Tables 4.2.6.8 and 6.1.1.4'
Cr Cr 0.3209 0.6236 'International Tables Vol C Tables 4.2.6.8 and 6.1.1.4'

loop_
_geom_angle_atom_site_label_1
_geom_angle_atom_site_label_2
_geom_angle_atom_site_label_3
_geom_angle
_geom_angle_site_symmetry_1
_geom_angle_site_symmetry_3
_geom_angle_publ_flag
C14 Cr C12 89.0(3) . . ?
C14 Cr C13 88.2(5) . . ?
C12 Cr C13 89.0(3) . . ?
C14 Cr C5 84.9(3) . . ?
C12 Cr C5 136.6(3) . . ?
C13 Cr C5 133.5(3) . . ?
C14 Cr C3 136.3(3) . . ?
C12 Cr C3 134.5(2) . . ?
C13 Cr C3 88.9(3) . . ?
C5 Cr C3 66.3(2) . . ?
C14 Cr C2 163.8(3) . . ?
C12 Cr C2 100.1(2) . . ?
C13 Cr C2 105.2(3) . . ?
C5 Cr C2 79.2(2) . . ?
C3 Cr C2 37.6(2) . . ?
C14 Cr C4 102.1(3) . . ?
C12 Cr C4 165.0(2) . . ?
C13 Cr C4 101.3(3) . . ?
C5 Cr C4 36.9(3) . . ?
C3 Cr C4 36.4(2) . . ?
C2 Cr C4 66.8(2) . . ?
C14 Cr C6 98.1(3) . . ?
C12 Cr C6 102.1(2) . . ?
C13 Cr C6 167.3(3) . . ?
C5 Cr C6 37.2(2) . . ?
C3 Cr C6 78.9(2) . . ?
C2 Cr C6 67.1(2) . . ?
C4 Cr C6 66.7(2) . . ?
C14 Cr C1 131.5(3) . . ?
C12 Cr C1 86.9(2) . . ?
C13 Cr C1 139.9(3) . . ?
C5 Cr C1 66.4(2) . . ?
C3 Cr C1 66.8(2) . . ?
C2 Cr C1 37.1(2) . . ?
C4 Cr C1 78.2(2) . . ?
C6 Cr C1 36.7(2) . . ?
O7 C1 C6 124.8(4) . . ?
O7 C1 C2 115.3(4) . . ?
C6 C1 C2 119.8(5) . . ?
O7 C1 Cr 129.4(4) . . ?
C6 C1 Cr 70.7(3) . . ?
C2 C1 Cr 69.8(3) . . ?
C3 C2 C1 118.7(5) . . ?
C3 C2 C11 119.9(5) . . ?
C1 C2 C11 121.3(5) . . ?
C3 C2 Cr 70.4(3) . . ?
C1 C2 Cr 73.1(3) . . ?
C11 C2 Cr 126.5(4) . . ?
C4 C3 C2 121.3(5) . . ?
C4 C3 Cr 72.8(3) . . ?
C2 C3 Cr 72.0(3) . . ?
C3 C4 C5 119.8(5) . . ?
C3 C4 Cr 70.8(3) . . ?
C5 C4 Cr 70.5(3) . . ?
C4 C5 C6 121.2(5) . . ?
C4 C5 Cr 72.6(3) . . ?
C6 C5 Cr 73.0(3) . . ?
C5 C6 C1 119.1(5) . . ?
C5 C6 Cr 69.8(3) . . ?
C1 C6 Cr 72.5(3) . . ?
C1 O7 C8 118.5(4) . . ?
O9 C8 O7 113.6(5) . . ?
C8 O9 C10 112.9(5) . . ?
O11 C11 C2 122.9(6) . . ?
O12 C12 Cr 178.5(6) . . ?
O13 C13 Cr 176.3(10) . . ?
O14 C14 Cr 178.1(8) . . ?

loop_
_geom_bond_atom_site_label_1
_geom_bond_atom_site_label_2
_geom_bond_distance
_geom_bond_site_symmetry_2
_geom_bond_publ_flag
Cr C14 1.822(7) . ?
Cr C12 1.838(5) . ?
Cr C13 1.851(7) . ?
Cr C5 2.198(5) . ?
Cr C3 2.198(6) . ?
Cr C2 2.220(5) . ?
Cr C4 2.224(5) . ?
Cr C6 2.240(5) . ?
Cr C1 2.263(5) . ?
C1 O7 1.351(6) . ?
C1 C6 1.419(6) . ?
C1 C2 1.428(7) . ?
C2 C3 1.425(8) . ?
C2 C11 1.483(8) . ?
C3 C4 1.382(9) . ?
C4 C5 1.398(10) . ?
C5 C6 1.417(7) . ?
O7 C8 1.426(6) . ?
C8 O9 1.386(7) . ?
O9 C10 1.435(8) . ?
C11 O11 1.196(7) . ?
C12 O12 1.154(6) . ?
C13 O13 1.142(9) . ?
C14 O14 1.159(9) . ?
